data_7156142
loop_
_publ_author_name
'Kratena, Nicolas'
'Pilz, Sarah M.'
'Weil, Matthias'
'Gmeiner, G\"unter'
'Enev, Valentin S.'
'G\"artner, Peter'

_publ_section_title
;
 Synthesis and structural elucidation of a dehydrochloromethyltestosterone
 metabolite.
;
_journal_issue 14
_journal_name_full 'Organic &amp; biomolecular chemistry'
_journal_page_first 2508
_journal_page_last 2521
_journal_paper_doi 10.1039/C8OB00122G
_journal_volume 16
_journal_year 2018
_chemical_absolute_configuration ad
_chemical_formula_moiety 'C26 H45 Cl O2 Si'
_chemical_formula_sum 'C26 H45 Cl O2 Si'
_chemical_formula_weight 453.16
_space_group_crystal_system monoclinic
_space_group_IT_number 5
_space_group_name_Hall 'C 2y'
_space_group_name_H-M_alt 'C 1 2 1'
_symmetry_space_group_name_Hall 'C 2y'
_symmetry_space_group_name_H-M 'C 1 2 1'
_atom_sites_solution_hydrogens geom
_audit_creation_method SHELXL-2016/6
_audit_update_record
;
2018-02-26 deposited with the CCDC.
2018-03-06 downloaded from the CCDC.
;
_cell_angle_alpha 90
_cell_angle_beta 97.170(2)
_cell_angle_gamma 90
_cell_formula_units_Z 4
_cell_length_a 13.2696(16)
_cell_length_b 7.0208(8)
_cell_length_c 28.171(3)
_cell_measurement_reflns_used 9861
_cell_measurement_temperature 100(2)
_cell_measurement_theta_max 32.106
_cell_measurement_theta_min 3.095
_cell_volume 2604.0(5)
_computing_cell_refinement 'SAINT (Bruker, 2015)'
_computing_data_collection 'APEX-3 (Bruker, 2015)'
_computing_data_reduction 'SAINT (Bruker, 2015)'
_computing_structure_refinement 'SHELXL-2016/6 (Sheldrick, 2015b)'
_computing_structure_solution 'SHELXT (Sheldrick, 2015a)'
_diffrn_ambient_temperature 100(2)
_diffrn_measured_fraction_theta_full 0.994
_diffrn_measured_fraction_theta_max 0.995
_diffrn_measurement_device_type 'Bruker APEX-II CCD'
_diffrn_measurement_method '\w- and \f-scans'
_diffrn_radiation_type MoK\a
_diffrn_radiation_wavelength 0.71073
_diffrn_reflns_av_R_equivalents 0.0442
_diffrn_reflns_av_unetI/netI 0.0396
_diffrn_reflns_Laue_measured_fraction_full 0.994
_diffrn_reflns_Laue_measured_fraction_max 0.995
_diffrn_reflns_limit_h_max 17
_diffrn_reflns_limit_h_min -17
_diffrn_reflns_limit_k_max 9
_diffrn_reflns_limit_k_min -9
_diffrn_reflns_limit_l_max 37
_diffrn_reflns_limit_l_min -37
_diffrn_reflns_number 24646
_diffrn_reflns_point_group_measured_fraction_full 0.994
_diffrn_reflns_point_group_measured_fraction_max 0.994
_diffrn_reflns_theta_full 25.242
_diffrn_reflns_theta_max 27.997
_diffrn_reflns_theta_min 3.089
_exptl_absorpt_coefficient_mu 0.212
_exptl_absorpt_correction_T_max 0.7464
_exptl_absorpt_correction_T_min .5500
_exptl_absorpt_correction_type multi-scan
_exptl_absorpt_process_details
;
SADABS (Bruker, 2015)
;
_exptl_crystal_colour colourless
_exptl_crystal_density_diffrn 1.156
_exptl_crystal_description block
_exptl_crystal_F_000 992
_exptl_crystal_size_max 0.4
_exptl_crystal_size_mid 0.4
_exptl_crystal_size_min 0.2
_refine_diff_density_max 0.462
_refine_diff_density_min -0.596
_refine_diff_density_rms 0.069
_refine_ls_abs_structure_details
;
 Flack x determined using 2512 quotients [(I+)-(I-)]/[(I+)+(I-)]
 (Parsons, Flack and Wagner, Acta Cryst. B69 (2013) 249-259).
;
_refine_ls_abs_structure_Flack -0.02(4)
_refine_ls_extinction_method none
_refine_ls_goodness_of_fit_ref 1.275
_refine_ls_hydrogen_treatment constr
_refine_ls_matrix_type full
_refine_ls_number_parameters 278
_refine_ls_number_reflns 6247
_refine_ls_number_restraints 1
_refine_ls_restrained_S_all 1.275
_refine_ls_R_factor_all 0.0599
_refine_ls_R_factor_gt 0.0576
_refine_ls_shift/su_max 0.000
_refine_ls_shift/su_mean 0.000
_refine_ls_structure_factor_coef Fsqd
_refine_ls_weighting_details 'w=1/[\s^2^(Fo^2^)+(0.0392P)^2^+6.2520P] where P=(Fo^2^+2Fc^2^)/3'
_refine_ls_weighting_scheme calc
_refine_ls_wR_factor_gt 0.1426
_refine_ls_wR_factor_ref 0.1434
_reflns_Friedel_coverage 0.849
_reflns_Friedel_fraction_full 0.993
_reflns_Friedel_fraction_max 0.993
_reflns_number_gt 6013
_reflns_number_total 6247
_reflns_threshold_expression 'I > 2\s(I)'
_cod_data_source_file c8ob00122g2.cif
_cod_data_source_block sad_a
_cod_depositor_comments 'Adding full bibliography for 7156140--7156144.cif.'
_cod_database_code 7156142
_shelx_shelxl_version_number 2016/6
_shelx_space_group_comment
;
The symmetry employed for this shelxl refinement is uniquely defined
by the following loop, which should always be used as a source of
symmetry information in preference to the above space-group names.
They are only intended as comments.
;

loop_
_space_group_symop_operation_xyz
'x, y, z'
'-x, y, -z'
'x+1/2, y+1/2, z'
'-x+1/2, y+1/2, -z'

loop_
_atom_site_label
_atom_site_type_symbol
_atom_site_fract_x
_atom_site_fract_y
_atom_site_fract_z
_atom_site_U_iso_or_equiv
_atom_site_adp_type
_atom_site_occupancy
_atom_site_site_symmetry_order
_atom_site_calc_flag
_atom_site_refinement_flags_posn
_atom_site_refinement_flags_adp
Cl1 Cl 0.51636(9) 0.08841(17) 0.21072(4) 0.0285(3) Uani 1 1 d . .
Si1 Si 0.60629(8) 0.60481(17) 0.09645(3) 0.0154(2) Uani 1 1 d . .
O2 O 0.6200(2) 0.5528(4) 0.15407(10) 0.0201(7) Uani 1 1 d . .
O1 O 0.8220(2) 0.5534(5) 0.49515(10) 0.0256(7) Uani 1 1 d . .
C2 C 0.5477(3) 0.4426(6) 0.17606(14) 0.0162(8) Uani 1 1 d . .
H2 H 0.492995 0.396118 0.151124 0.019 Uiso 1 1 calc R U
C14 C 0.8882(3) 0.4468(6) 0.37264(14) 0.0183(8) Uani 1 1 d . .
H14 H 0.938056 0.501786 0.352583 0.022 Uiso 1 1 calc R U
C1 C 0.6065(3) 0.2736(6) 0.19967(14) 0.0173(8) Uani 1 1 d . .
H1 H 0.648691 0.221312 0.175654 0.021 Uiso 1 1 calc R U
C7 C 0.7419(3) 0.1631(6) 0.26652(15) 0.0200(8) Uani 1 1 d . .
H7A H 0.768566 0.086209 0.241406 0.024 Uiso 1 1 calc R U
H7B H 0.698193 0.080214 0.283728 0.024 Uiso 1 1 calc R U
C20 C 0.5594(3) 0.3502(6) 0.30876(14) 0.0180(8) Uani 1 1 d . .
H20A H 0.592890 0.239677 0.325085 0.027 Uiso 1 1 calc R U
H20B H 0.501458 0.307415 0.286300 0.027 Uiso 1 1 calc R U
H20C H 0.535497 0.435945 0.332438 0.027 Uiso 1 1 calc R U
C25 C 0.7101(4) 0.8436(7) 0.03856(17) 0.0291(10) Uani 1 1 d . .
H25A H 0.771820 0.915258 0.034499 0.044 Uiso 1 1 calc R U
H25B H 0.651667 0.930064 0.035196 0.044 Uiso 1 1 calc R U
H25C H 0.699563 0.743737 0.014143 0.044 Uiso 1 1 calc R U
C10 C 0.7272(3) 0.5314(6) 0.31645(13) 0.0158(8) Uani 1 1 d . .
H10 H 0.770233 0.609879 0.297247 0.019 Uiso 1 1 calc R U
C13 C 0.8622(3) 0.5974(8) 0.40937(13) 0.0205(8) Uani 1 1 d . .
C12 C 0.7861(3) 0.7458(6) 0.38698(14) 0.0205(8) Uani 1 1 d . .
H12A H 0.761334 0.820924 0.412930 0.025 Uiso 1 1 calc R U
H12B H 0.821748 0.834428 0.367395 0.025 Uiso 1 1 calc R U
C17 C 0.9404(3) 0.2879(7) 0.40510(14) 0.0205(9) Uani 1 1 d . .
H17A H 0.939652 0.165191 0.387742 0.025 Uiso 1 1 calc R U
H17B H 1.011518 0.322148 0.416802 0.025 Uiso 1 1 calc R U
C24 C 0.8162(3) 0.6256(8) 0.09422(18) 0.0293(11) Uani 1 1 d . .
H24A H 0.876397 0.703687 0.091410 0.044 Uiso 1 1 calc R U
H24B H 0.809686 0.527833 0.069204 0.044 Uiso 1 1 calc R U
H24C H 0.823130 0.564349 0.125716 0.044 Uiso 1 1 calc R U
C16 C 0.8753(3) 0.2765(7) 0.44685(14) 0.0225(9) Uani 1 1 d . .
H16A H 0.823878 0.174249 0.441152 0.027 Uiso 1 1 calc R U
H16B H 0.918581 0.250833 0.477425 0.027 Uiso 1 1 calc R U
C4 C 0.5817(3) 0.6250(6) 0.25374(13) 0.0171(8) Uani 1 1 d . .
H4A H 0.548377 0.703840 0.276408 0.020 Uiso 1 1 calc R U
H4B H 0.633174 0.705221 0.240770 0.020 Uiso 1 1 calc R U
C18 C 0.7275(4) 0.4945(7) 0.46749(15) 0.0253(10) Uani 1 1 d . .
H18A H 0.680670 0.595307 0.453594 0.030 Uiso 1 1 calc R U
H18B H 0.694019 0.378335 0.477813 0.030 Uiso 1 1 calc R U
C9 C 0.7951(3) 0.3708(6) 0.33987(14) 0.0157(8) Uani 1 1 d . .
H9 H 0.753504 0.293230 0.359970 0.019 Uiso 1 1 calc R U
C5 C 0.6356(3) 0.4568(6) 0.28113(13) 0.0144(7) Uani 1 1 d . .
C6 C 0.6797(3) 0.3292(6) 0.24363(14) 0.0162(8) Uani 1 1 d . .
H6 H 0.730986 0.412235 0.230598 0.019 Uiso 1 1 calc R U
C8 C 0.8298(3) 0.2392(6) 0.30140(14) 0.0192(8) Uani 1 1 d . .
H8A H 0.876911 0.310254 0.283252 0.023 Uiso 1 1 calc R U
H8B H 0.867679 0.130370 0.317284 0.023 Uiso 1 1 calc R U
C3 C 0.5017(3) 0.5640(6) 0.21243(14) 0.0170(8) Uani 1 1 d . .
H3A H 0.447493 0.490828 0.225414 0.020 Uiso 1 1 calc R U
H3B H 0.470358 0.678781 0.196384 0.020 Uiso 1 1 calc R U
C11 C 0.6946(3) 0.6614(6) 0.35555(14) 0.0203(8) Uani 1 1 d . .
H11A H 0.652031 0.766042 0.340447 0.024 Uiso 1 1 calc R U
H11B H 0.652917 0.587367 0.375817 0.024 Uiso 1 1 calc R U
C23 C 0.7215(3) 0.7523(7) 0.08849(15) 0.0193(8) Uani 1 1 d . .
C21 C 0.6005(4) 0.3827(7) 0.05990(17) 0.0289(10) Uani 1 1 d . .
H21A H 0.662640 0.308393 0.068486 0.043 Uiso 1 1 calc R U
H21B H 0.594324 0.415930 0.025876 0.043 Uiso 1 1 calc R U
H21C H 0.541520 0.306961 0.066138 0.043 Uiso 1 1 calc R U
C15 C 0.8241(3) 0.4718(7) 0.44810(14) 0.0204(9) Uani 1 1 d . .
C19 C 0.9587(4) 0.7023(7) 0.43189(16) 0.0277(10) Uani 1 1 d . .
H19A H 0.991178 0.764847 0.406657 0.042 Uiso 1 1 calc R U
H19B H 1.005936 0.610514 0.448758 0.042 Uiso 1 1 calc R U
H19C H 0.940177 0.798263 0.454547 0.042 Uiso 1 1 calc R U
C22 C 0.4872(4) 0.7434(9) 0.08080(19) 0.0339(12) Uani 1 1 d . .
H22A H 0.429281 0.668860 0.088886 0.051 Uiso 1 1 calc R U
H22B H 0.478213 0.771195 0.046445 0.051 Uiso 1 1 calc R U
H22C H 0.491461 0.863080 0.098842 0.051 Uiso 1 1 calc R U
C26 C 0.7332(4) 0.9087(8) 0.12672(18) 0.0336(12) Uani 1 1 d . .
H26A H 0.748067 0.850568 0.158441 0.050 Uiso 1 1 calc R U
H26B H 0.670082 0.982100 0.125147 0.050 Uiso 1 1 calc R U
H26C H 0.789115 0.993621 0.121004 0.050 Uiso 1 1 calc R U

loop_
_atom_site_aniso_label
_atom_site_aniso_U_11
_atom_site_aniso_U_22
_atom_site_aniso_U_33
_atom_site_aniso_U_23
_atom_site_aniso_U_13
_atom_site_aniso_U_12
Cl1 0.0379(6) 0.0169(4) 0.0282(5) 0.0028(4) -0.0064(4) -0.0065(5)
Si1 0.0146(5) 0.0187(5) 0.0130(4) 0.0013(4) 0.0015(3) 0.0003(5)
O2 0.0194(14) 0.0271(18) 0.0138(12) 0.0020(11) 0.0024(10) -0.0026(12)
O1 0.0340(17) 0.0291(19) 0.0138(13) -0.0036(12) 0.0039(12) -0.0016(14)
C2 0.0192(19) 0.0139(18) 0.0153(17) 0.0007(14) 0.0010(14) -0.0031(15)
C14 0.018(2) 0.023(2) 0.0146(18) 0.0027(15) 0.0043(15) -0.0005(16)
C1 0.0181(19) 0.0154(19) 0.0182(18) -0.0026(15) 0.0021(15) -0.0016(16)
C7 0.022(2) 0.0191(19) 0.0186(19) -0.0027(15) 0.0021(16) 0.0062(17)
C20 0.020(2) 0.019(2) 0.0162(17) 0.0036(15) 0.0044(15) -0.0002(16)
C25 0.038(3) 0.029(3) 0.022(2) 0.0037(18) 0.0116(19) -0.001(2)
C10 0.0160(18) 0.0194(19) 0.0121(16) -0.0004(14) 0.0028(14) 0.0036(15)
C13 0.0257(19) 0.0225(19) 0.0130(16) 0.0017(18) 0.0010(14) 0.000(2)
C12 0.029(2) 0.0160(19) 0.0157(18) 0.0001(15) -0.0001(16) 0.0020(18)
C17 0.018(2) 0.026(2) 0.0174(18) 0.0015(16) 0.0028(15) 0.0041(17)
C24 0.0163(19) 0.035(3) 0.037(2) -0.005(2) 0.0037(17) -0.005(2)
C16 0.025(2) 0.027(2) 0.0152(18) 0.0054(16) 0.0026(16) 0.0014(18)
C4 0.0173(18) 0.020(2) 0.0141(16) 0.0008(15) 0.0042(14) 0.0062(16)
C18 0.028(2) 0.031(2) 0.0177(19) -0.0018(17) 0.0073(17) -0.003(2)
C9 0.0178(19) 0.0153(19) 0.0144(17) 0.0000(14) 0.0037(14) 0.0040(15)
C5 0.0167(19) 0.0141(17) 0.0128(17) 0.0012(14) 0.0032(14) 0.0024(15)
C6 0.0197(19) 0.0150(18) 0.0143(17) -0.0011(15) 0.0036(15) 0.0000(16)
C8 0.021(2) 0.020(2) 0.0170(18) -0.0012(15) 0.0019(15) 0.0082(17)
C3 0.0170(18) 0.016(2) 0.0176(17) 0.0026(14) 0.0011(14) 0.0038(16)
C11 0.025(2) 0.0201(19) 0.0146(18) -0.0015(15) 0.0000(16) 0.0083(17)
C23 0.0175(19) 0.023(2) 0.0180(18) -0.0036(16) 0.0061(15) -0.0051(17)
C21 0.034(3) 0.029(2) 0.025(2) -0.0098(19) 0.0086(19) -0.016(2)
C15 0.022(2) 0.028(2) 0.0109(17) -0.0011(15) 0.0027(15) -0.0032(18)
C19 0.029(2) 0.034(3) 0.020(2) 0.0031(18) 0.0004(18) -0.010(2)
C22 0.018(2) 0.050(3) 0.034(3) 0.018(2) 0.0051(19) 0.014(2)
C26 0.046(3) 0.027(2) 0.031(2) -0.013(2) 0.017(2) -0.017(2)

loop_
_atom_type_symbol
_atom_type_description
_atom_type_scat_dispersion_real
_atom_type_scat_dispersion_imag
_atom_type_scat_source
C C 0.0033 0.0016 'International Tables Vol C Tables 4.2.6.8 and 6.1.1.4'
H H 0.0000 0.0000 'International Tables Vol C Tables 4.2.6.8 and 6.1.1.4'
O O 0.0106 0.0060 'International Tables Vol C Tables 4.2.6.8 and 6.1.1.4'
Si Si 0.0817 0.0704 'International Tables Vol C Tables 4.2.6.8 and 6.1.1.4'
Cl Cl 0.1484 0.1585 'International Tables Vol C Tables 4.2.6.8 and 6.1.1.4'

loop_
_geom_angle_atom_site_label_1
_geom_angle_atom_site_label_2
_geom_angle_atom_site_label_3
_geom_angle
O2 Si1 C22 109.53(19)
O2 Si1 C21 110.5(2)
C22 Si1 C21 109.3(3)
O2 Si1 C23 104.33(17)
C22 Si1 C23 111.2(2)
C21 Si1 C23 111.9(2)
C2 O2 Si1 123.2(3)
C15 O1 C18 60.6(3)
O2 C2 C3 109.6(3)
O2 C2 C1 106.0(3)
C3 C2 C1 111.7(3)
O2 C2 H2 109.8
C3 C2 H2 109.8
C1 C2 H2 109.8
C9 C14 C13 114.1(3)
C9 C14 C17 111.7(3)
C13 C14 C17 102.6(3)
C9 C14 H14 109.4
C13 C14 H14 109.4
C17 C14 H14 109.4
C2 C1 C6 113.2(3)
C2 C1 Cl1 108.6(3)
C6 C1 Cl1 114.2(3)
C2 C1 H1 106.8
C6 C1 H1 106.8
Cl1 C1 H1 106.8
C6 C7 C8 109.6(3)
C6 C7 H7A 109.8
C8 C7 H7A 109.8
C6 C7 H7B 109.8
C8 C7 H7B 109.8
H7A C7 H7B 108.2
C5 C20 H20A 109.5
C5 C20 H20B 109.5
H20A C20 H20B 109.5
C5 C20 H20C 109.5
H20A C20 H20C 109.5
H20B C20 H20C 109.5
C23 C25 H25A 109.5
C23 C25 H25B 109.5
H25A C25 H25B 109.5
C23 C25 H25C 109.5
H25A C25 H25C 109.5
H25B C25 H25C 109.5
C11 C10 C9 109.3(3)
C11 C10 C5 113.0(3)
C9 C10 C5 113.3(3)
C11 C10 H10 107.0
C9 C10 H10 107.0
C5 C10 H10 107.0
C12 C13 C15 115.1(3)
C12 C13 C19 108.4(4)
C15 C13 C19 108.2(3)
C12 C13 C14 112.3(3)
C15 C13 C14 101.7(4)
C19 C13 C14 111.0(4)
C11 C12 C13 114.2(4)
C11 C12 H12A 108.7
C13 C12 H12A 108.7
C11 C12 H12B 108.7
C13 C12 H12B 108.7
H12A C12 H12B 107.6
C16 C17 C14 103.6(3)
C16 C17 H17A 111.0
C14 C17 H17A 111.0
C16 C17 H17B 111.0
C14 C17 H17B 111.0
H17A C17 H17B 109.0
C23 C24 H24A 109.5
C23 C24 H24B 109.5
H24A C24 H24B 109.5
C23 C24 H24C 109.5
H24A C24 H24C 109.5
H24B C24 H24C 109.5
C15 C16 C17 105.2(3)
C15 C16 H16A 110.7
C17 C16 H16A 110.7
C15 C16 H16B 110.7
C17 C16 H16B 110.7
H16A C16 H16B 108.8
C3 C4 C5 113.6(3)
C3 C4 H4A 108.8
C5 C4 H4A 108.8
C3 C4 H4B 108.8
C5 C4 H4B 108.8
H4A C4 H4B 107.7
O1 C18 C15 59.6(3)
O1 C18 H18A 117.8
C15 C18 H18A 117.8
O1 C18 H18B 117.8
C15 C18 H18B 117.8
H18A C18 H18B 115.0
C8 C9 C10 110.4(3)
C8 C9 C14 110.0(3)
C10 C9 C14 112.7(3)
C8 C9 H9 107.9
C10 C9 H9 107.9
C14 C9 H9 107.9
C4 C5 C20 109.4(3)
C4 C5 C6 107.0(3)
C20 C5 C6 112.9(3)
C4 C5 C10 109.8(3)
C20 C5 C10 110.3(3)
C6 C5 C10 107.3(3)
C7 C6 C1 113.8(3)
C7 C6 C5 112.6(3)
C1 C6 C5 116.3(3)
C7 C6 H6 104.2
C1 C6 H6 104.2
C5 C6 H6 104.2
C7 C8 C9 113.1(3)
C7 C8 H8A 109.0
C9 C8 H8A 109.0
C7 C8 H8B 109.0
C9 C8 H8B 109.0
H8A C8 H8B 107.8
C2 C3 C4 111.7(3)
C2 C3 H3A 109.3
C4 C3 H3A 109.3
C2 C3 H3B 109.3
C4 C3 H3B 109.3
H3A C3 H3B 107.9
C12 C11 C10 111.8(3)
C12 C11 H11A 109.3
C10 C11 H11A 109.3
C12 C11 H11B 109.3
C10 C11 H11B 109.3
H11A C11 H11B 107.9
C24 C23 C26 109.4(4)
C24 C23 C25 108.9(4)
C26 C23 C25 109.5(4)
C24 C23 Si1 109.6(3)
C26 C23 Si1 108.9(3)
C25 C23 Si1 110.5(3)
Si1 C21 H21A 109.5
Si1 C21 H21B 109.5
H21A C21 H21B 109.5
Si1 C21 H21C 109.5
H21A C21 H21C 109.5
H21B C21 H21C 109.5
O1 C15 C18 59.8(3)
O1 C15 C16 115.7(3)
C18 C15 C16 121.2(4)
O1 C15 C13 118.0(4)
C18 C15 C13 125.7(4)
C16 C15 C13 108.1(4)
C13 C19 H19A 109.5
C13 C19 H19B 109.5
H19A C19 H19B 109.5
C13 C19 H19C 109.5
H19A C19 H19C 109.5
H19B C19 H19C 109.5
Si1 C22 H22A 109.5
Si1 C22 H22B 109.5
H22A C22 H22B 109.5
Si1 C22 H22C 109.5
H22A C22 H22C 109.5
H22B C22 H22C 109.5
C23 C26 H26A 109.5
C23 C26 H26B 109.5
H26A C26 H26B 109.5
C23 C26 H26C 109.5
H26A C26 H26C 109.5
H26B C26 H26C 109.5

loop_
_geom_bond_atom_site_label_1
_geom_bond_atom_site_label_2
_geom_bond_distance
Cl1 C1 1.820(4)
Si1 O2 1.652(3)
Si1 C22 1.861(5)
Si1 C21 1.865(5)
Si1 C23 1.882(4)
O2 C2 1.432(5)
O1 C15 1.447(5)
O1 C18 1.450(6)
C2 C3 1.518(5)
C2 C1 1.526(6)
C2 H2 1.0000
C14 C9 1.542(6)
C14 C13 1.548(6)
C14 C17 1.550(6)
C14 H14 1.0000
C1 C6 1.526(6)
C1 H1 1.0000
C7 C6 1.524(6)
C7 C8 1.526(6)
C7 H7A 0.9900
C7 H7B 0.9900
C20 C5 1.544(5)
C20 H20A 0.9800
C20 H20B 0.9800
C20 H20C 0.9800
C25 C23 1.536(6)
C25 H25A 0.9800
C25 H25B 0.9800
C25 H25C 0.9800
C10 C11 1.534(5)
C10 C9 1.539(5)
C10 C5 1.562(5)
C10 H10 1.0000
C13 C12 1.531(6)
C13 C15 1.537(6)
C13 C19 1.543(6)
C12 C11 1.530(6)
C12 H12A 0.9900
C12 H12B 0.9900
C17 C16 1.545(6)
C17 H17A 0.9900
C17 H17B 0.9900
C24 C23 1.532(6)
C24 H24A 0.9800
C24 H24B 0.9800
C24 H24C 0.9800
C16 C15 1.533(7)
C16 H16A 0.9900
C16 H16B 0.9900
C4 C3 1.535(5)
C4 C5 1.537(5)
C4 H4A 0.9900
C4 H4B 0.9900
C18 C15 1.463(6)
C18 H18A 0.9900
C18 H18B 0.9900
C9 C8 1.538(5)
C9 H9 1.0000
C5 C6 1.555(5)
C6 H6 1.0000
C8 H8A 0.9900
C8 H8B 0.9900
C3 H3A 0.9900
C3 H3B 0.9900
C11 H11A 0.9900
C11 H11B 0.9900
C23 C26 1.533(6)
C21 H21A 0.9800
C21 H21B 0.9800
C21 H21C 0.9800
C19 H19A 0.9800
C19 H19B 0.9800
C19 H19C 0.9800
C22 H22A 0.9800
C22 H22B 0.9800
C22 H22C 0.9800
C26 H26A 0.9800
C26 H26B 0.9800
C26 H26C 0.9800
